data_4029734
loop_
_publ_author_name
'Borguet, Yannick'
'Sauvage, Xavier'
'Zaragoza, Guillermo'
'Demonceau, Albert'
'Delaude, Lionel'

_publ_section_title
;
 Tandem catalysis of ring-closing metathesis/atom transfer radical
 reactions with homobimetallic ruthenium-arene complexes.
;
_journal_name_full 'Beilstein journal of organic chemistry'
_journal_page_first 1167
_journal_page_last 1173
_journal_paper_doi 10.3762/bjoc.6.133
_journal_volume 6
_journal_year 2010
_chemical_compound_source 'synthesis as described'
_chemical_formula_moiety 'C28 H47 Cl5 P1 Ru2'
_chemical_formula_sum 'C28 H47 Cl5 P Ru2'
_chemical_formula_weight 794.02
_chemical_name_systematic
;
 ?
;
_space_group_IT_number 14
_symmetry_cell_setting monoclinic
_symmetry_Int_Tables_number 14
_symmetry_space_group_name_Hall '-P 2ybc'
_symmetry_space_group_name_H-M 'P 1 21/c 1'
_atom_sites_solution_hydrogens geom
_atom_sites_solution_primary direct
_atom_sites_solution_secondary difmap
_audit_conform_dict_location ftp://ftp.iucr.org/pub/cif_core.dic
_audit_conform_dict_name cif_core.dic
_audit_conform_dict_version 2.3
_audit_creation_date 2009-06-11T12:47:34-00:00
_audit_creation_method 'WinGX routine CIF_UPDATE'
_cell_angle_alpha 90
_cell_angle_beta 101.481(4)
_cell_angle_gamma 90
_cell_formula_units_Z 4
_cell_length_a 19.6672(13)
_cell_length_b 16.8432(12)
_cell_length_c 10.2146(6)
_cell_measurement_reflns_used 1959
_cell_measurement_temperature 100(2)
_cell_measurement_theta_max 26.44
_cell_measurement_theta_min 2.42
_cell_measurement_wavelength 0.71073
_cell_volume 3316.0(4)
_computing_cell_refinement 'APPEX2 (BRUKER AXS, 2005)'
_computing_data_collection 'APPEX2 (BRUKER AXS, 2005)'
_computing_data_reduction 'APPEX2 (BRUKER AXS, 2005)'
_computing_molecular_graphics 'Ortep-3 for Windows (Farrugia, 1997)'
_computing_publication_material 'WinGX publication routines (Farrugia, 1999)'
_computing_structure_refinement 'SHELXL-97 (Sheldrick, 2008)'
_computing_structure_solution 'DIRDIF 2008  (Beurskens et all, 2007)'
_diffrn_ambient_temperature 100(2)
_diffrn_measured_fraction_theta_full 0.998
_diffrn_measured_fraction_theta_max 0.998
_diffrn_measurement_device 'four-circle diffractometer'
_diffrn_measurement_device_type 'BRUKER APPEX-II CCD'
_diffrn_measurement_method 'omega and phi scans'
_diffrn_radiation_monochromator graphite
_diffrn_radiation_probe x-ray
_diffrn_radiation_source 'fine-focus sealed tube'
_diffrn_radiation_type MoK\a
_diffrn_radiation_wavelength 0.7107
_diffrn_reflns_av_R_equivalents 0.0649
_diffrn_reflns_av_unetI/netI 0.0363
_diffrn_reflns_limit_h_max 23
_diffrn_reflns_limit_h_min -24
_diffrn_reflns_limit_k_max 20
_diffrn_reflns_limit_k_min 0
_diffrn_reflns_limit_l_max 12
_diffrn_reflns_limit_l_min 0
_diffrn_reflns_number 71087
_diffrn_reflns_theta_full 26.02
_diffrn_reflns_theta_max 26.02
_diffrn_reflns_theta_min 1.61
_exptl_absorpt_coefficient_mu 1.379
_exptl_absorpt_correction_T_max 0.970
_exptl_absorpt_correction_T_min 0.865
_exptl_absorpt_correction_type multi-scan
_exptl_absorpt_process_details 'BRUKER SADABS'
_exptl_crystal_colour red
_exptl_crystal_density_diffrn 1.59
_exptl_crystal_density_method 'not measured'
_exptl_crystal_description prism
_exptl_crystal_F_000 1612
_exptl_crystal_size_max 0.19
_exptl_crystal_size_mid 0.14
_exptl_crystal_size_min 0.02
_refine_diff_density_max 0.54
_refine_diff_density_min -0.557
_refine_diff_density_rms 0.085
_refine_ls_extinction_method none
_refine_ls_goodness_of_fit_ref 1.049
_refine_ls_hydrogen_treatment constr
_refine_ls_matrix_type full
_refine_ls_number_parameters 398
_refine_ls_number_reflns 6531
_refine_ls_number_restraints 96
_refine_ls_restrained_S_all 1.049
_refine_ls_R_factor_all 0.0536
_refine_ls_R_factor_gt 0.0327
_refine_ls_shift/su_max 0.01
_refine_ls_shift/su_mean 0
_refine_ls_structure_factor_coef Fsqd
_refine_ls_weighting_details 'calc w=1/[\s^2^(Fo^2^)+(0.0093P)^2^+6.5096P] where P=(Fo^2^+2Fc^2^)/3'
_refine_ls_weighting_scheme calc
_refine_ls_wR_factor_gt 0.056
_refine_ls_wR_factor_ref 0.0621
_reflns_number_gt 5077
_reflns_number_total 6531
_reflns_threshold_expression >2\s(I)
_cod_data_source_file 1860-5397-6-133-S3.cif
_cod_data_source_block XASA704
_cod_database_code 4029734

loop_
_symmetry_equiv_pos_as_xyz
'x, y, z'
'-x, y+1/2, -z+1/2'
'-x, -y, -z'
'x, -y-1/2, z-1/2'

loop_
_atom_site_label
_atom_site_type_symbol
_atom_site_fract_x
_atom_site_fract_y
_atom_site_fract_z
_atom_site_U_iso_or_equiv
_atom_site_adp_type
_atom_site_occupancy
_atom_site_symmetry_multiplicity
_atom_site_calc_flag
_atom_site_refinement_flags
_atom_site_disorder_assembly
_atom_site_disorder_group
Ru1 Ru 0.190064(13) 0.057204(17) 0.38795(3) 0.02188(7) Uani 1 1 d . A .
Ru2 Ru 0.0992(3) 0.1101(3) 0.6083(6) 0.0230(4) Uani 0.396(2) 1 d P A 1
Ru2C Ru 0.0937(3) 0.1262(3) 0.5793(5) 0.0230(4) Uani 0.339(3) 1 d P A 3
Ru2B Ru 0.0933(4) 0.1236(4) 0.6038(7) 0.0230(4) Uani 0.265(3) 1 d P A -2
Cl1 Cl 0.06360(4) 0.10127(6) 0.35856(9) 0.0366(2) Uani 1 1 d . . .
Cl2 Cl 0.15941(5) -0.00414(5) 0.57926(9) 0.0330(2) Uani 1 1 d . . .
Cl3 Cl 0.19898(4) 0.17239(5) 0.53164(9) 0.0319(2) Uani 1 1 d . . .
Cl4 Cl 0.20986(4) 0.13741(6) 0.21608(9) 0.0387(2) Uani 1 1 d . . .
Cl5 Cl 0.15481(5) -0.05219(7) 0.25684(11) 0.0572(3) Uani 1 1 d . . .
P1 P 0.30442(4) 0.01543(5) 0.43246(9) 0.0241(2) Uani 1 1 d . . .
C11 C 0.36314(18) 0.0789(2) 0.5524(3) 0.0332(9) Uani 1 1 d . A .
H11 H 0.4102 0.0544 0.5625 0.04 Uiso 1 1 calc R . .
C12 C 0.36973(19) 0.1620(2) 0.4974(4) 0.0371(9) Uani 1 1 d . . .
H12A H 0.324 0.1887 0.4822 0.045 Uiso 1 1 calc R A .
H12B H 0.3847 0.1583 0.4107 0.045 Uiso 1 1 calc R . .
C13 C 0.4228(2) 0.2113(3) 0.5957(4) 0.0508(12) Uani 1 1 d . A .
H13A H 0.4694 0.1872 0.6048 0.061 Uiso 1 1 calc R . .
H13B H 0.4248 0.2658 0.5604 0.061 Uiso 1 1 calc R . .
C14 C 0.4027(2) 0.2147(3) 0.7305(4) 0.0569(13) Uani 1 1 d . . .
H14A H 0.4376 0.246 0.7927 0.068 Uiso 1 1 calc R A .
H14B H 0.3573 0.2416 0.722 0.068 Uiso 1 1 calc R . .
C15 C 0.3981(2) 0.1326(3) 0.7864(4) 0.0586(13) Uani 1 1 d . A .
H15A H 0.3836 0.1366 0.8735 0.07 Uiso 1 1 calc R . .
H15B H 0.4446 0.1076 0.8019 0.07 Uiso 1 1 calc R . .
C16 C 0.3466(2) 0.0798(3) 0.6928(4) 0.0413(10) Uani 1 1 d . . .
H16A H 0.2989 0.1 0.6881 0.05 Uiso 1 1 calc R A .
H16B H 0.349 0.0251 0.7286 0.05 Uiso 1 1 calc R . .
C17 C 0.34446(17) 0.0184(2) 0.2820(3) 0.0284(8) Uani 1 1 d . A .
H17 H 0.3349 0.0732 0.2455 0.034 Uiso 1 1 calc R . .
C18 C 0.3106(2) -0.0362(3) 0.1688(4) 0.0544(12) Uani 1 1 d U . .
H18A H 0.2596 -0.0297 0.1531 0.065 Uiso 1 1 calc R A .
H18B H 0.3216 -0.0921 0.1946 0.065 Uiso 1 1 calc R . .
C19 C 0.3360(2) -0.0176(4) 0.0405(4) 0.0693(14) Uani 1 1 d U A .
H19A H 0.3143 -0.055 -0.0304 0.083 Uiso 1 1 calc R . .
H19B H 0.3215 0.0368 0.0106 0.083 Uiso 1 1 calc R . .
C20 C 0.4145(2) -0.0241(3) 0.0608(4) 0.0566(13) Uani 1 1 d U . .
H20A H 0.4289 -0.0799 0.0809 0.068 Uiso 1 1 calc R A .
H20B H 0.4298 -0.0082 -0.0221 0.068 Uiso 1 1 calc R . .
C21 C 0.4485(2) 0.0289(3) 0.1749(4) 0.0446(11) Uani 1 1 d . A .
H21A H 0.4377 0.085 0.1504 0.054 Uiso 1 1 calc R . .
H21B H 0.4995 0.0221 0.19 0.054 Uiso 1 1 calc R . .
C22 C 0.42349(18) 0.0097(3) 0.3037(4) 0.0395(10) Uani 1 1 d . . .
H22A H 0.4458 0.0462 0.3756 0.047 Uiso 1 1 calc R A .
H22B H 0.4369 -0.0453 0.332 0.047 Uiso 1 1 calc R . .
C23B C 0.3190(10) -0.0793(9) 0.5155(18) 0.041(3) Uani 0.604(2) 1 d PU A 2
H23B H 0.3023 -0.0702 0.6006 0.05 Uiso 0.604(2) 1 calc PR A 2
C24B C 0.3951(14) -0.1078(16) 0.565(3) 0.054(3) Uani 0.604(2) 1 d PU A 2
H24A H 0.4135 -0.1287 0.4889 0.065 Uiso 0.604(2) 1 calc PR A 2
H24B H 0.4241 -0.0621 0.603 0.065 Uiso 0.604(2) 1 calc PR A 2
C25B C 0.3997(5) -0.1720(6) 0.6713(11) 0.077(2) Uani 0.604(2) 1 d PU A 2
H25A H 0.3803 -0.1525 0.7477 0.092 Uiso 0.604(2) 1 calc PR A 2
H25B H 0.4487 -0.1874 0.7046 0.092 Uiso 0.604(2) 1 calc PR A 2
C26B C 0.3578(9) -0.2435(8) 0.6058(14) 0.090(3) Uani 0.604(2) 1 d PU A 2
H26A H 0.3606 -0.287 0.6717 0.108 Uiso 0.604(2) 1 calc PR A 2
H26B H 0.3781 -0.2628 0.5305 0.108 Uiso 0.604(2) 1 calc PR A 2
C27B C 0.2801(9) -0.2210(13) 0.5532(19) 0.091(3) Uani 0.604(2) 1 d PU A 2
H27A H 0.2547 -0.2673 0.5078 0.109 Uiso 0.604(2) 1 calc PR A 2
H27B H 0.2584 -0.206 0.6292 0.109 Uiso 0.604(2) 1 calc PR A 2
C28B C 0.2753(5) -0.1502(5) 0.4535(11) 0.080(2) Uani 0.604(2) 1 d PU A 2
H28A H 0.2915 -0.1677 0.3724 0.096 Uiso 0.604(2) 1 calc PR A 2
H28B H 0.2262 -0.1334 0.4263 0.096 Uiso 0.604(2) 1 calc PR A 2
C23 C 0.3206(19) -0.0939(18) 0.497(4) 0.067(5) Uani 0.396(2) 1 d PU A 1
H23 H 0.3185 -0.1259 0.4138 0.08 Uiso 0.396(2) 1 calc PR A 1
C24 C 0.394(3) -0.101(3) 0.568(5) 0.070(5) Uani 0.396(2) 1 d PU A 1
H24C H 0.4004 -0.0765 0.6574 0.084 Uiso 0.396(2) 1 calc PR A 1
H24D H 0.4252 -0.0752 0.5166 0.084 Uiso 0.396(2) 1 calc PR A 1
C25 C 0.4106(8) -0.1981(9) 0.5819(17) 0.077(2) Uani 0.396(2) 1 d PU A 1
H25C H 0.4004 -0.224 0.4932 0.092 Uiso 0.396(2) 1 calc PR A 1
H25D H 0.4599 -0.2075 0.6233 0.092 Uiso 0.396(2) 1 calc PR A 1
C26 C 0.3654(13) -0.2282(15) 0.666(2) 0.090(3) Uani 0.396(2) 1 d PU A 1
H26C H 0.3759 -0.2847 0.6884 0.108 Uiso 0.396(2) 1 calc PR A 1
H26D H 0.3719 -0.1976 0.7507 0.108 Uiso 0.396(2) 1 calc PR A 1
C27 C 0.2957(14) -0.220(2) 0.593(3) 0.091(3) Uani 0.396(2) 1 d PU A 1
H27C H 0.2638 -0.2442 0.6457 0.109 Uiso 0.396(2) 1 calc PR A 1
H27D H 0.2908 -0.2495 0.5083 0.109 Uiso 0.396(2) 1 calc PR A 1
C28 C 0.2736(8) -0.1313(8) 0.5620(17) 0.080(2) Uani 0.396(2) 1 d PU A 1
H28C H 0.2267 -0.1296 0.5048 0.096 Uiso 0.396(2) 1 calc PR A 1
H28D H 0.272 -0.103 0.6463 0.096 Uiso 0.396(2) 1 calc PR A 1
C1 C 0.1074(4) 0.0896(5) 0.8216(8) 0.035(2) Uani 0.396(2) 1 d PGD A 1
C2 C 0.0464(4) 0.0553(3) 0.7529(8) 0.0315(17) Uani 0.396(2) 1 d PGDU A 1
H2 H 0.037 0.0009 0.7664 0.038 Uiso 0.396(2) 1 calc PR A 1
C3 C -0.0010(3) 0.1006(4) 0.6644(8) 0.0267(15) Uani 0.396(2) 1 d PGDU A 1
H3 H -0.0427 0.0772 0.6174 0.032 Uiso 0.396(2) 1 calc PR A 1
C4 C 0.0127(4) 0.1802(4) 0.6446(7) 0.0284(15) Uani 0.396(2) 1 d PGDU A 1
C5 C 0.0737(5) 0.2145(4) 0.7133(11) 0.035(3) Uani 0.396(2) 1 d PGD A 1
H5 H 0.083 0.2689 0.6997 0.042 Uiso 0.396(2) 1 calc PR A 1
C6 C 0.1211(4) 0.1692(5) 0.8018(11) 0.047(3) Uani 0.396(2) 1 d PGD A 1
H6 H 0.1628 0.1927 0.8488 0.056 Uiso 0.396(2) 1 calc PR A 1
C7 C 0.1606(8) 0.0380(11) 0.9113(14) 0.065(4) Uani 0.396(2) 1 d PD A 1
H7A H 0.1484 0.0336 0.9996 0.098 Uiso 0.396(2) 1 calc PR A 1
H7B H 0.2067 0.062 0.9204 0.098 Uiso 0.396(2) 1 calc PR A 1
H7C H 0.1609 -0.015 0.8718 0.098 Uiso 0.396(2) 1 calc PR A 1
C8 C -0.0393(5) 0.2312(7) 0.5491(11) 0.0405(19) Uani 0.396(2) 1 d PD A 1
H8 H -0.0619 0.1958 0.4744 0.049 Uiso 0.396(2) 1 calc PR A 1
C9 C -0.0974(6) 0.2609(7) 0.6203(12) 0.053(2) Uani 0.396(2) 1 d PD A 1
H9A H -0.0794 0.3039 0.6821 0.079 Uiso 0.396(2) 1 calc PR A 1
H9B H -0.1129 0.217 0.6702 0.079 Uiso 0.396(2) 1 calc PR A 1
H9C H -0.1367 0.2805 0.5535 0.079 Uiso 0.396(2) 1 calc PR A 1
C10 C -0.0091(8) 0.2972(9) 0.4891(13) 0.054(2) Uani 0.396(2) 1 d P A 1
H10A H -0.0085 0.3445 0.5452 0.08 Uiso 0.396(2) 1 calc PR A 1
H10B H -0.0369 0.3079 0.4 0.08 Uiso 0.396(2) 1 calc PR A 1
H10C H 0.0385 0.2838 0.4815 0.08 Uiso 0.396(2) 1 calc PR A 1
C1B C 0.0271(8) 0.2164(6) 0.6272(12) 0.035(2) Uani 0.265(3) 1 d PG A -2
C2B C 0.0855(7) 0.2168(6) 0.7294(12) 0.0315(17) Uani 0.265(3) 1 d PG A -2
H2B H 0.1131 0.2634 0.7469 0.038 Uiso 0.265(3) 1 calc PR A -2
C3B C 0.1037(5) 0.1491(8) 0.8061(10) 0.0267(15) Uani 0.265(3) 1 d PG A -2
H3B H 0.1436 0.1494 0.8759 0.032 Uiso 0.265(3) 1 calc PR A -2
C4B C 0.0634(7) 0.0809(5) 0.7805(12) 0.0284(15) Uani 0.265(3) 1 d PG A -2
C5B C 0.0050(6) 0.0805(6) 0.6783(13) 0.035(3) Uani 0.265(3) 1 d PG A -2
H5B H -0.0225 0.0339 0.6609 0.042 Uiso 0.265(3) 1 calc PR A -2
C6B C -0.0131(6) 0.1483(9) 0.6016(11) 0.047(3) Uani 0.265(3) 1 d PG A -2
H6B H -0.0531 0.148 0.5318 0.056 Uiso 0.265(3) 1 calc PR A -2
C7B C 0.0122(10) 0.2958(16) 0.5433(17) 0.065(4) Uani 0.265(3) 1 d P A -2
H7D H -0.0083 0.2828 0.4503 0.098 Uiso 0.265(3) 1 calc PR A -2
H7E H 0.0558 0.3247 0.5468 0.098 Uiso 0.265(3) 1 calc PR A -2
H7F H -0.0201 0.3289 0.5809 0.098 Uiso 0.265(3) 1 calc PR A -2
C8B C 0.0815(8) 0.0037(9) 0.8644(15) 0.0405(19) Uani 0.265(3) 1 d P A -2
H8B H 0.0648 -0.0426 0.8053 0.049 Uiso 0.265(3) 1 calc PR A -2
C9B C 0.1563(11) -0.0077(12) 0.918(2) 0.053(2) Uani 0.265(3) 1 d P A -2
H9D H 0.1743 0.038 0.9738 0.079 Uiso 0.265(3) 1 calc PR A -2
H9E H 0.181 -0.0124 0.8442 0.079 Uiso 0.265(3) 1 calc PR A -2
H9F H 0.1632 -0.0561 0.9724 0.079 Uiso 0.265(3) 1 calc PR A -2
C10B C 0.0386(8) 0.0069(11) 0.9738(16) 0.054(2) Uani 0.265(3) 1 d P A -2
H10D H 0.048 -0.0405 1.0302 0.08 Uiso 0.265(3) 1 calc PR A -2
H10E H -0.0108 0.0088 0.9328 0.08 Uiso 0.265(3) 1 calc PR A -2
H10F H 0.0512 0.0544 1.0286 0.08 Uiso 0.265(3) 1 calc PR A -2
C1C C 0.0896(5) 0.1165(7) 0.7890(9) 0.035(2) Uani 0.339(3) 1 d PGD A 3
C2C C 0.0289(5) 0.0854(4) 0.7130(10) 0.0315(17) Uani 0.339(3) 1 d PGD A 3
H2C H 0.015 0.0329 0.7288 0.038 Uiso 0.339(3) 1 calc PR A 3
C3C C -0.0115(4) 0.1313(6) 0.6139(10) 0.0267(15) Uani 0.339(3) 1 d PGD A 3
H3C H -0.0529 0.1101 0.562 0.032 Uiso 0.339(3) 1 calc PR A 3
C4C C 0.0089(5) 0.2083(5) 0.5908(9) 0.0284(15) Uani 0.339(3) 1 d PGD A 3
C5C C 0.0696(5) 0.2393(5) 0.6668(12) 0.035(3) Uani 0.339(3) 1 d PGD A 3
H5C H 0.0834 0.2919 0.651 0.042 Uiso 0.339(3) 1 calc PR A 3
C6C C 0.1099(5) 0.1934(7) 0.7659(12) 0.047(3) Uani 0.339(3) 1 d PGD A 3
H6C H 0.1514 0.2147 0.8178 0.056 Uiso 0.339(3) 1 calc PR A 3
C7C C 0.1345(8) 0.0636(12) 0.8888(16) 0.065(4) Uani 0.339(3) 1 d PD A 3
H7G H 0.1226 0.0708 0.9767 0.098 Uiso 0.339(3) 1 calc PR A 3
H7H H 0.1834 0.0774 0.8939 0.098 Uiso 0.339(3) 1 calc PR A 3
H7I H 0.1269 0.0081 0.8609 0.098 Uiso 0.339(3) 1 calc PR A 3
C8C C -0.0391(6) 0.2591(8) 0.4845(14) 0.0405(19) Uani 0.339(3) 1 d PD A 3
H8C H -0.0079 0.2934 0.4425 0.049 Uiso 0.339(3) 1 calc PR A 3
C9C C -0.0819(7) 0.3159(8) 0.5548(13) 0.053(2) Uani 0.339(3) 1 d PD A 3
H9G H -0.1189 0.3401 0.4882 0.079 Uiso 0.339(3) 1 calc PR A 3
H9H H -0.0516 0.3575 0.6012 0.079 Uiso 0.339(3) 1 calc PR A 3
H9I H -0.1024 0.286 0.6196 0.079 Uiso 0.339(3) 1 calc PR A 3
C10C C -0.0847(7) 0.2168(8) 0.3738(12) 0.054(2) Uani 0.339(3) 1 d P A 3
H10G H -0.1194 0.1862 0.4091 0.08 Uiso 0.339(3) 1 calc PR A 3
H10H H -0.0568 0.1808 0.3306 0.08 Uiso 0.339(3) 1 calc PR A 3
H10I H -0.1081 0.2555 0.3083 0.08 Uiso 0.339(3) 1 calc PR A 3

loop_
_atom_site_aniso_label
_atom_site_aniso_U_11
_atom_site_aniso_U_22
_atom_site_aniso_U_33
_atom_site_aniso_U_23
_atom_site_aniso_U_13
_atom_site_aniso_U_12
Ru1 0.01779(13) 0.02825(15) 0.02138(14) -0.00183(12) 0.00821(10) -0.00345(12)
Ru2 0.0205(6) 0.0277(12) 0.0247(10) -0.0099(10) 0.0137(8) -0.0061(7)
Ru2C 0.0205(6) 0.0277(12) 0.0247(10) -0.0099(10) 0.0137(8) -0.0061(7)
Ru2B 0.0205(6) 0.0277(12) 0.0247(10) -0.0099(10) 0.0137(8) -0.0061(7)
Cl1 0.0190(4) 0.0531(6) 0.0376(5) 0.0004(4) 0.0049(4) -0.0032(4)
Cl2 0.0325(5) 0.0390(5) 0.0317(5) 0.0020(4) 0.0169(4) -0.0077(4)
Cl3 0.0202(4) 0.0272(5) 0.0508(6) -0.0114(4) 0.0135(4) -0.0043(4)
Cl4 0.0247(5) 0.0585(7) 0.0359(5) 0.0226(5) 0.0134(4) 0.0103(4)
Cl5 0.0431(6) 0.0794(8) 0.0590(7) -0.0446(6) 0.0338(5) -0.0319(6)
P1 0.0221(5) 0.0266(5) 0.0256(5) 0.0028(4) 0.0098(4) 0.0006(4)
C11 0.0236(19) 0.048(2) 0.029(2) -0.0008(17) 0.0055(15) -0.0026(17)
C12 0.033(2) 0.046(2) 0.036(2) -0.0078(18) 0.0148(17) -0.0142(18)
C13 0.037(2) 0.055(3) 0.064(3) -0.020(2) 0.017(2) -0.014(2)
C14 0.051(3) 0.066(3) 0.051(3) -0.027(2) 0.006(2) -0.004(2)
C15 0.052(3) 0.083(4) 0.036(3) -0.011(2) -0.004(2) 0.015(3)
C16 0.039(2) 0.055(3) 0.030(2) 0.0026(19) 0.0056(17) 0.006(2)
C17 0.0275(19) 0.031(2) 0.030(2) 0.0041(16) 0.0136(16) 0.0076(16)
C18 0.034(2) 0.087(3) 0.049(3) -0.028(2) 0.024(2) -0.007(2)
C19 0.040(2) 0.128(4) 0.046(3) -0.026(3) 0.024(2) 0.003(3)
C20 0.036(2) 0.098(4) 0.043(2) -0.009(2) 0.025(2) 0.011(2)
C21 0.033(2) 0.060(3) 0.048(3) 0.005(2) 0.0270(19) 0.010(2)
C22 0.026(2) 0.055(3) 0.041(2) 0.002(2) 0.0163(17) 0.0062(18)
C23B 0.035(5) 0.028(6) 0.059(6) 0.016(4) 0.006(4) 0.001(4)
C24B 0.040(5) 0.045(7) 0.082(7) 0.024(6) 0.023(5) 0.021(5)
C25B 0.067(4) 0.055(5) 0.108(7) 0.044(4) 0.017(5) 0.021(4)
C26B 0.081(5) 0.052(5) 0.135(9) 0.043(6) 0.014(7) 0.014(4)
C27B 0.081(6) 0.049(3) 0.135(8) 0.044(5) 0.006(5) -0.009(4)
C28B 0.080(4) 0.038(4) 0.111(7) 0.023(4) -0.006(5) -0.004(3)
C23 0.061(8) 0.036(8) 0.100(9) 0.041(7) 0.009(8) -0.001(7)
C24 0.063(8) 0.041(8) 0.104(9) 0.046(7) 0.012(8) 0.010(7)
C25 0.067(4) 0.055(5) 0.108(7) 0.044(4) 0.017(5) 0.021(4)
C26 0.081(5) 0.052(5) 0.135(9) 0.043(6) 0.014(7) 0.014(4)
C27 0.081(6) 0.049(3) 0.135(8) 0.044(5) 0.006(5) -0.009(4)
C28 0.080(4) 0.038(4) 0.111(7) 0.023(4) -0.006(5) -0.004(3)
C1 0.033(5) 0.054(6) 0.017(4) -0.003(4) 0.006(3) 0.012(4)
C2 0.031(4) 0.042(5) 0.026(4) -0.001(3) 0.017(3) -0.007(3)
C3 0.020(3) 0.039(4) 0.025(4) -0.006(3) 0.015(3) -0.008(3)
C4 0.024(3) 0.037(4) 0.028(4) -0.004(3) 0.015(3) -0.001(3)
C5 0.037(4) 0.023(5) 0.056(7) -0.021(4) 0.036(5) -0.014(4)
C6 0.019(4) 0.080(8) 0.045(6) -0.041(6) 0.016(4) -0.016(5)
C7 0.037(8) 0.137(12) 0.022(5) -0.005(6) 0.006(5) 0.011(7)
C8 0.034(4) 0.039(5) 0.052(6) 0.003(4) 0.019(4) -0.004(4)
C9 0.044(5) 0.059(6) 0.059(5) 0.002(4) 0.020(4) 0.015(4)
C10 0.055(6) 0.060(6) 0.051(5) 0.010(4) 0.022(4) 0.005(4)
C1B 0.033(5) 0.054(6) 0.017(4) -0.003(4) 0.006(3) 0.012(4)
C2B 0.031(4) 0.042(5) 0.026(4) -0.001(3) 0.017(3) -0.007(3)
C3B 0.020(3) 0.039(4) 0.025(4) -0.006(3) 0.015(3) -0.008(3)
C4B 0.024(3) 0.037(4) 0.028(4) -0.004(3) 0.015(3) -0.001(3)
C5B 0.037(4) 0.023(5) 0.056(7) -0.021(4) 0.036(5) -0.014(4)
C6B 0.019(4) 0.080(8) 0.045(6) -0.041(6) 0.016(4) -0.016(5)
C7B 0.037(8) 0.137(12) 0.022(5) -0.005(6) 0.006(5) 0.011(7)
C8B 0.034(4) 0.039(5) 0.052(6) 0.003(4) 0.019(4) -0.004(4)
C9B 0.044(5) 0.059(6) 0.059(5) 0.002(4) 0.020(4) 0.015(4)
C10B 0.055(6) 0.060(6) 0.051(5) 0.010(4) 0.022(4) 0.005(4)
C1C 0.033(5) 0.054(6) 0.017(4) -0.003(4) 0.006(3) 0.012(4)
C2C 0.031(4) 0.042(5) 0.026(4) -0.001(3) 0.017(3) -0.007(3)
C3C 0.020(3) 0.039(4) 0.025(4) -0.006(3) 0.015(3) -0.008(3)
C4C 0.024(3) 0.037(4) 0.028(4) -0.004(3) 0.015(3) -0.001(3)
C5C 0.037(4) 0.023(5) 0.056(7) -0.021(4) 0.036(5) -0.014(4)
C6C 0.019(4) 0.080(8) 0.045(6) -0.041(6) 0.016(4) -0.016(5)
C7C 0.037(8) 0.137(12) 0.022(5) -0.005(6) 0.006(5) 0.011(7)
C8C 0.034(4) 0.039(5) 0.052(6) 0.003(4) 0.019(4) -0.004(4)
C9C 0.044(5) 0.059(6) 0.059(5) 0.002(4) 0.020(4) 0.015(4)
C10C 0.055(6) 0.060(6) 0.051(5) 0.010(4) 0.022(4) 0.005(4)

loop_
_atom_type_symbol
_atom_type_description
_atom_type_scat_dispersion_real
_atom_type_scat_dispersion_imag
_atom_type_scat_source
C C 0.0033 0.0016 'International Tables Vol C Tables 4.2.6.8 and 6.1.1.4'
H H 0 0 'International Tables Vol C Tables 4.2.6.8 and 6.1.1.4'
Cl Cl 0.1484 0.1585 'International Tables Vol C Tables 4.2.6.8 and 6.1.1.4'
P P 0.1023 0.0942 'International Tables Vol C Tables 4.2.6.8 and 6.1.1.4'
Ru Ru -1.2594 0.8363 'International Tables Vol C Tables 4.2.6.8 and 6.1.1.4'

loop_
_geom_angle_atom_site_label_1
_geom_angle_atom_site_label_2
_geom_angle_atom_site_label_3
_geom_angle
Cl5 Ru1 Cl4 95.90(4)
Cl5 Ru1 P1 92.25(4)
Cl4 Ru1 P1 91.31(3)
Cl5 Ru1 Cl2 91.94(4)
Cl4 Ru1 Cl2 169.19(4)
P1 Ru1 Cl2 95.82(3)
Cl5 Ru1 Cl3 166.51(3)
Cl4 Ru1 Cl3 89.38(4)
P1 Ru1 Cl3 100.05(3)
Cl2 Ru1 Cl3 81.39(3)
Cl5 Ru1 Cl1 89.47(4)
Cl4 Ru1 Cl1 92.76(3)
P1 Ru1 Cl1 175.39(3)
Cl2 Ru1 Cl1 79.85(3)
Cl3 Ru1 Cl1 77.85(3)
C4 Ru2 C3 37.47(14)
C4 Ru2 C5 37.42(16)
C3 Ru2 C5 67.5(2)
C4 Ru2 C2 67.5(2)
C3 Ru2 C2 37.38(15)
C5 Ru2 C2 79.6(3)
C4 Ru2 C6 67.3(3)
C3 Ru2 C6 79.6(3)
C5 Ru2 C6 37.3(2)
C2 Ru2 C6 67.2(3)
C4 Ru2 C1 79.6(3)
C3 Ru2 C1 67.3(2)
C5 Ru2 C1 67.2(3)
C2 Ru2 C1 37.24(15)
C6 Ru2 C1 37.19(18)
C4 Ru2 Cl2 156.7(4)
C3 Ru2 Cl2 119.3(3)
C5 Ru2 Cl2 156.0(4)
C2 Ru2 Cl2 93.5(3)
C6 Ru2 Cl2 118.9(4)
C1 Ru2 Cl2 93.4(3)
C4 Ru2 Cl3 121.4(3)
C3 Ru2 Cl3 158.7(3)
C5 Ru2 Cl3 95.0(3)
C2 Ru2 Cl3 155.1(4)
C6 Ru2 Cl3 93.8(3)
C1 Ru2 Cl3 118.4(3)
Cl2 Ru2 Cl3 81.60(18)
C4 Ru2 Cl1 97.9(3)
C3 Ru2 Cl1 100.4(3)
C5 Ru2 Cl1 120.3(3)
C2 Ru2 Cl1 126.3(4)
C6 Ru2 Cl1 156.0(3)
C1 Ru2 Cl1 163.0(4)
Cl2 Ru2 Cl1 82.35(18)
Cl3 Ru2 Cl1 77.46(16)
C2C Ru2C C1C 37.51(16)
C2C Ru2C C3C 37.49(18)
C1C Ru2C C3C 67.5(3)
C2C Ru2C C6C 67.3(3)
C1C Ru2C C6C 37.26(19)
C3C Ru2C C6C 79.4(3)
C2C Ru2C C4C 67.3(3)
C1C Ru2C C4C 79.4(3)
C3C Ru2C C4C 37.21(18)
C6C Ru2C C4C 66.8(3)
C2C Ru2C C5C 79.4(3)
C1C Ru2C C5C 67.0(3)
C3C Ru2C C5C 66.9(3)
C6C Ru2C C5C 37.0(2)
C4C Ru2C C5C 36.96(17)
C2C Ru2C Cl1 120.2(4)
C1C Ru2C Cl1 157.1(4)
C3C Ru2C Cl1 95.8(3)
C6C Ru2C Cl1 158.9(4)
C4C Ru2C Cl1 96.9(3)
C5C Ru2C Cl1 122.2(4)
C2C Ru2C Cl3 153.1(4)
C1C Ru2C Cl3 115.9(4)
C3C Ru2C Cl3 158.2(4)
C6C Ru2C Cl3 91.6(4)
C4C Ru2C Cl3 121.0(3)
C5C Ru2C Cl3 93.9(3)
Cl1 Ru2C Cl3 85.50(15)
C2C Ru2C Cl2 95.1(3)
C1C Ru2C Cl2 93.1(3)
C3C Ru2C Cl2 122.3(3)
C6C Ru2C Cl2 117.4(4)
C4C Ru2C Cl2 159.5(4)
C5C Ru2C Cl2 154.0(4)
Cl1 Ru2C Cl2 82.63(18)
Cl3 Ru2C Cl2 79.50(18)
C2B Ru2B C1B 39.3(3)
C2B Ru2B C3B 39.3(3)
C1B Ru2B C3B 70.8(4)
C2B Ru2B C6B 70.3(4)
C1B Ru2B C6B 38.6(3)
C3B Ru2B C6B 82.7(4)
C2B Ru2B C4B 70.2(4)
C1B Ru2B C4B 82.7(4)
C3B Ru2B C4B 38.5(2)
C6B Ru2B C4B 68.8(4)
C2B Ru2B C5B 82.7(4)
C1B Ru2B C5B 69.3(4)
C3B Ru2B C5B 69.3(3)
C6B Ru2B C5B 37.9(2)
C4B Ru2B C5B 37.8(2)
C2B Ru2B Cl3 95.9(4)
C1B Ru2B Cl3 111.5(5)
C3B Ru2B Cl3 107.7(4)
C6B Ru2B Cl3 144.4(5)
C4B Ru2B Cl3 138.8(5)
C5B Ru2B Cl3 176.6(5)
C2B Ru2B Cl1 135.6(4)
C1B Ru2B Cl1 101.7(4)
C3B Ru2B Cl1 171.7(5)
C6B Ru2B Cl1 89.2(4)
C4B Ru2B Cl1 138.9(5)
C5B Ru2B Cl1 105.1(4)
Cl3 Ru2B Cl1 78.0(2)
C2B Ru2B Cl2 144.0(5)
C1B Ru2B Cl2 171.3(5)
C3B Ru2B Cl2 108.7(4)
C6B Ru2B Cl2 133.0(5)
C4B Ru2B Cl2 91.7(3)
C5B Ru2B Cl2 102.3(4)
Cl3 Ru2B Cl2 77.1(2)
Cl1 Ru2B Cl2 78.2(2)
Ru2C Cl1 Ru1 83.14(15)
Ru2B Cl1 Ru1 84.14(17)
Ru2 Cl1 Ru1 80.21(13)
Ru2 Cl2 Ru1 87.95(14)
Ru1 Cl2 Ru2C 80.68(10)
Ru1 Cl2 Ru2B 86.13(15)
Ru2C Cl3 Ru1 84.24(14)
Ru1 Cl3 Ru2B 87.19(19)
Ru1 Cl3 Ru2 83.45(13)
C23B P1 C11 100.4(5)
C23B P1 C17 111.0(6)
C11 P1 C17 102.74(16)
C11 P1 C23 106.4(11)
C17 P1 C23 103.6(10)
C23B P1 Ru1 114.8(6)
C11 P1 Ru1 114.14(12)
C17 P1 Ru1 112.58(11)
C23 P1 Ru1 116.0(11)
C12 C11 C16 112.7(3)
C12 C11 P1 112.0(2)
C16 C11 P1 113.9(3)
C12 C11 H11 105.8
C16 C11 H11 105.8
P1 C11 H11 105.8
C11 C12 C13 110.6(3)
C11 C12 H12A 109.5
C13 C12 H12A 109.5
C11 C12 H12B 109.5
C13 C12 H12B 109.5
H12A C12 H12B 108.1
C14 C13 C12 110.4(3)
C14 C13 H13A 109.6
C12 C13 H13A 109.6
C14 C13 H13B 109.6
C12 C13 H13B 109.6
H13A C13 H13B 108.1
C15 C14 C13 111.0(4)
C15 C14 H14A 109.4
C13 C14 H14A 109.4
C15 C14 H14B 109.4
C13 C14 H14B 109.4
H14A C14 H14B 108
C14 C15 C16 112.2(4)
C14 C15 H15A 109.2
C16 C15 H15A 109.2
C14 C15 H15B 109.2
C16 C15 H15B 109.2
H15A C15 H15B 107.9
C15 C16 C11 110.7(3)
C15 C16 H16A 109.5
C11 C16 H16A 109.5
C15 C16 H16B 109.5
C11 C16 H16B 109.5
H16A C16 H16B 108.1
C18 C17 C22 109.3(3)
C18 C17 P1 114.7(3)
C22 C17 P1 117.5(2)
C18 C17 H17 104.7
C22 C17 H17 104.7
P1 C17 H17 104.7
C17 C18 C19 111.1(4)
C17 C18 H18A 109.4
C19 C18 H18A 109.4
C17 C18 H18B 109.4
C19 C18 H18B 109.4
H18A C18 H18B 108
C20 C19 C18 111.4(4)
C20 C19 H19A 109.3
C18 C19 H19A 109.3
C20 C19 H19B 109.3
C18 C19 H19B 109.3
H19A C19 H19B 108
C21 C20 C19 110.0(3)
C21 C20 H20A 109.7
C19 C20 H20A 109.7
C21 C20 H20B 109.7
C19 C20 H20B 109.7
H20A C20 H20B 108.2
C20 C21 C22 111.7(3)
C20 C21 H21A 109.3
C22 C21 H21A 109.3
C20 C21 H21B 109.3
C22 C21 H21B 109.3
H21A C21 H21B 107.9
C21 C22 C17 110.2(3)
C21 C22 H22A 109.6
C17 C22 H22A 109.6
C21 C22 H22B 109.6
C17 C22 H22B 109.6
H22A C22 H22B 108.1
C28B C23B C24B 108.6(15)
C28B C23B P1 118.1(11)
C24B C23B P1 118.6(16)
C28B C23B H23B 102.9
C24B C23B H23B 102.9
P1 C23B H23B 102.9
C25B C24B C23B 111.7(18)
C25B C24B H24A 109.3
C23B C24B H24A 109.3
C25B C24B H24B 109.3
C23B C24B H24B 109.3
H24A C24B H24B 107.9
C24B C25B C26B 107.3(15)
C24B C25B H25A 110.3
C26B C25B H25A 110.3
C24B C25B H25B 110.3
C26B C25B H25B 110.3
H25A C25B H25B 108.5
C25B C26B C27B 111.3(12)
C25B C26B H26A 109.4
C27B C26B H26A 109.4
C25B C26B H26B 109.4
C27B C26B H26B 109.4
H26A C26B H26B 108
C28B C27B C26B 109.8(13)
C28B C27B H27A 109.7
C26B C27B H27A 109.7
C28B C27B H27B 109.7
C26B C27B H27B 109.7
H27A C27B H27B 108.2
C23B C28B C27B 111.7(11)
C23B C28B H28A 109.3
C27B C28B H28A 109.3
C23B C28B H28B 109.3
C27B C28B H28B 109.3
H28A C28B H28B 107.9
C28 C23 C24 114(3)
C28 C23 P1 120(2)
C24 C23 P1 109(3)
C28 C23 H23 104
C24 C23 H23 104
P1 C23 H23 104
C23 C24 C25 106(3)
C23 C24 H24C 110.5
C25 C24 H24C 110.5
C23 C24 H24D 110.5
C25 C24 H24D 110.5
H24C C24 H24D 108.6
C26 C25 C24 105(2)
C26 C25 H25C 110.7
C24 C25 H25C 110.7
C26 C25 H25D 110.7
C24 C25 H25D 110.7
H25C C25 H25D 108.8
C27 C26 C25 107.1(19)
C27 C26 H26C 110.3
C25 C26 H26C 110.3
C27 C26 H26D 110.3
C25 C26 H26D 110.3
H26C C26 H26D 108.6
C26 C27 C28 113(2)
C26 C27 H27C 108.9
C28 C27 H27C 108.9
C26 C27 H27D 108.9
C28 C27 H27D 108.9
H27C C27 H27D 107.7
C23 C28 C27 110(2)
C23 C28 H28C 109.6
C27 C28 H28C 109.6
C23 C28 H28D 109.6
C27 C28 H28D 109.6
H28C C28 H28D 108.1
C2 C1 C6 120
C2 C1 C7 119.2(9)
C6 C1 C7 120.7(9)
C2 C1 Ru2 71.1(3)
C6 C1 Ru2 71.4(4)
C7 C1 Ru2 126.8(8)
C1 C2 C3 120
C1 C2 Ru2 71.7(4)
C3 C2 Ru2 71.0(3)
C1 C2 H2 120
C3 C2 H2 120
Ru2 C2 H2 129.8
C4 C3 C2 120
C4 C3 Ru2 71.2(3)
C2 C3 Ru2 71.6(3)
C4 C3 H3 120
C2 C3 H3 120
Ru2 C3 H3 129.6
C3 C4 C5 120
C3 C4 C8 120.7(7)
C5 C4 C8 119.3(7)
C3 C4 Ru2 71.3(3)
C5 C4 Ru2 71.6(4)
C8 C4 Ru2 130.3(6)
C4 C5 C6 120
C4 C5 Ru2 71.0(3)
C6 C5 Ru2 71.7(3)
C4 C5 H5 120
C6 C5 H5 120
Ru2 C5 H5 129.8
C5 C6 C1 120
C5 C6 Ru2 71.0(3)
C1 C6 Ru2 71.5(3)
C5 C6 H6 120
C1 C6 H6 120
Ru2 C6 H6 130
C10 C8 C4 115.0(9)
C10 C8 C9 110.6(10)
C4 C8 C9 110.0(8)
C10 C8 H8 106.9
C4 C8 H8 106.9
C9 C8 H8 106.9
C2B C1B C6B 120
C2B C1B C7B 116.0(12)
C6B C1B C7B 124.0(12)
C2B C1B Ru2B 69.3(4)
C6B C1B Ru2B 72.7(5)
C7B C1B Ru2B 128.8(11)
C3B C2B C1B 120
C3B C2B Ru2B 71.4(4)
C1B C2B Ru2B 71.3(5)
C3B C2B H2B 120
C1B C2B H2B 120
Ru2B C2B H2B 129.7
C4B C3B C2B 120
C4B C3B Ru2B 72.8(4)
C2B C3B Ru2B 69.3(5)
C4B C3B H3B 120
C2B C3B H3B 120
Ru2B C3B H3B 130.6
C3B C4B C5B 120
C3B C4B C8B 121.8(11)
C5B C4B C8B 118.2(11)
C3B C4B Ru2B 68.7(5)
C5B C4B Ru2B 72.0(4)
C8B C4B Ru2B 132.5(9)
C4B C5B C6B 120
C4B C5B Ru2B 70.1(4)
C6B C5B Ru2B 70.0(4)
C4B C5B H5B 120
C6B C5B H5B 120
Ru2B C5B H5B 132.9
C5B C6B C1B 120
C5B C6B Ru2B 72.1(4)
C1B C6B Ru2B 68.7(5)
C5B C6B H6B 120
C1B C6B H6B 120
Ru2B C6B H6B 132.1
C1B C7B H7D 109.5
C1B C7B H7E 109.5
H7D C7B H7E 109.5
C1B C7B H7F 109.5
H7D C7B H7F 109.5
H7E C7B H7F 109.5
C9B C8B C10B 112.7(14)
C9B C8B C4B 114.5(13)
C10B C8B C4B 105.8(12)
C9B C8B H8B 107.9
C10B C8B H8B 107.9
C4B C8B H8B 107.9
C8B C9B H9D 109.5
C8B C9B H9E 109.5
H9D C9B H9E 109.5
C8B C9B H9F 109.5
H9D C9B H9F 109.5
H9E C9B H9F 109.5
C8B C10B H10D 109.5
C8B C10B H10E 109.5
H10D C10B H10E 109.5
C8B C10B H10F 109.5
H10D C10B H10F 109.5
H10E C10B H10F 109.5
C2C C1C C6C 120
C2C C1C C7C 118.6(10)
C6C C1C C7C 121.2(10)
C2C C1C Ru2C 70.9(4)
C6C C1C Ru2C 72.1(4)
C7C C1C Ru2C 125.7(10)
C3C C2C C1C 120
C3C C2C Ru2C 71.7(4)
C1C C2C Ru2C 71.6(4)
C3C C2C H2C 120
C1C C2C H2C 120
Ru2C C2C H2C 129.1
C2C C3C C4C 120
C2C C3C Ru2C 70.8(3)
C4C C3C Ru2C 72.2(3)
C2C C3C H3C 120
C4C C3C H3C 120
Ru2C C3C H3C 129.4
C3C C4C C5C 120
C3C C4C C8C 118.7(8)
C5C C4C C8C 121.3(8)
C3C C4C Ru2C 70.6(4)
C5C C4C Ru2C 71.8(4)
C8C C4C Ru2C 132.6(7)
C6C C5C C4C 120
C6C C5C Ru2C 71.1(4)
C4C C5C Ru2C 71.2(4)
C6C C5C H5C 120
C4C C5C H5C 120
Ru2C C5C H5C 130.3
C5C C6C C1C 120
C5C C6C Ru2C 71.9(3)
C1C C6C Ru2C 70.6(3)
C5C C6C H6C 120
C1C C6C H6C 120
Ru2C C6C H6C 129.9
C10C C8C C9C 110.5(10)
C10C C8C C4C 117.5(11)
C9C C8C C4C 109.2(10)
C10C C8C H8C 106.3
C9C C8C H8C 106.3
C4C C8C H8C 106.3

loop_
_geom_bond_atom_site_label_1
_geom_bond_atom_site_label_2
_geom_bond_distance
Ru1 Cl5 2.3021(10)
Ru1 Cl4 2.3088(9)
Ru1 P1 2.3136(9)
Ru1 Cl2 2.3913(9)
Ru1 Cl3 2.4180(9)
Ru1 Cl1 2.5553(9)
Ru2 C4 2.163(9)
Ru2 C3 2.164(9)
Ru2 C5 2.170(11)
Ru2 C2 2.173(9)
Ru2 C6 2.179(12)
Ru2 C1 2.180(10)
Ru2 Cl2 2.309(5)
Ru2 Cl3 2.486(6)
Ru2 Cl1 2.511(6)
Ru2C C2C 2.157(10)
Ru2C C1C 2.166(11)
Ru2C C3C 2.169(12)
Ru2C C6C 2.185(13)
Ru2C C4C 2.188(11)
Ru2C C5C 2.196(11)
Ru2C Cl1 2.254(5)
Ru2C Cl3 2.351(6)
Ru2C Cl2 2.547(6)
Ru2B C2B 2.052(15)
Ru2B C1B 2.077(15)
Ru2B C3B 2.079(13)
Ru2B C6B 2.129(14)
Ru2B C4B 2.131(12)
Ru2B C5B 2.156(13)
Ru2B Cl3 2.480(7)
Ru2B Cl1 2.486(8)
Ru2B Cl2 2.553(7)
P1 C23B 1.804(18)
P1 C11 1.848(4)
P1 C17 1.862(3)
P1 C23 1.96(3)
C11 C12 1.523(5)
C11 C16 1.532(5)
C11 H11 1
C12 C13 1.539(5)
C12 H12A 0.99
C12 H12B 0.99
C13 C14 1.507(6)
C13 H13A 0.99
C13 H13B 0.99
C14 C15 1.506(6)
C14 H14A 0.99
C14 H14B 0.99
C15 C16 1.530(6)
C15 H15A 0.99
C15 H15B 0.99
C16 H16A 0.99
C16 H16B 0.99
C17 C18 1.523(5)
C17 C22 1.533(5)
C17 H17 1
C18 C19 1.525(6)
C18 H18A 0.99
C18 H18B 0.99
C19 C20 1.522(5)
C19 H19A 0.99
C19 H19B 0.99
C20 C21 1.514(6)
C20 H20A 0.99
C20 H20B 0.99
C21 C22 1.529(5)
C21 H21A 0.99
C21 H21B 0.99
C22 H22A 0.99
C22 H22B 0.99
C23B C28B 1.532(19)
C23B C24B 1.56(3)
C23B H23B 1
C24B C25B 1.52(3)
C24B H24A 0.99
C24B H24B 0.99
C25B C26B 1.535(17)
C25B H25A 0.99
C25B H25B 0.99
C26B C27B 1.56(2)
C26B H26A 0.99
C26B H26B 0.99
C27B C28B 1.56(2)
C27B H27A 0.99
C27B H27B 0.99
C28B H28A 0.99
C28B H28B 0.99
C23 C28 1.39(4)
C23 C24 1.48(6)
C23 H23 1
C24 C25 1.66(4)
C24 H24C 0.99
C24 H24D 0.99
C25 C26 1.45(3)
C25 H25C 0.99
C25 H25D 0.99
C26 C27 1.43(3)
C26 H26C 0.99
C26 H26D 0.99
C27 C28 1.57(3)
C27 H27C 0.99
C27 H27D 0.99
C28 H28C 0.99
C28 H28D 0.99
C1 C2 1.39
C1 C6 1.39
C1 C7 1.519(13)
C2 C3 1.39
C2 H2 0.95
C3 C4 1.39
C3 H3 0.95
C4 C5 1.39
C4 C8 1.528(12)
C5 C6 1.39
C5 H5 0.95
C6 H6 0.95
C7 H7A 0.98
C7 H7B 0.98
C7 H7C 0.98
C8 C10 1.453(17)
C8 C9 1.556(11)
C8 H8 1
C9 H9A 0.98
C9 H9B 0.98
C9 H9C 0.98
C10 H10A 0.98
C10 H10B 0.98
C10 H10C 0.98
C1B C2B 1.39
C1B C6B 1.39
C1B C7B 1.58(3)
C2B C3B 1.39
C2B H2B 0.95
C3B C4B 1.39
C3B H3B 0.95
C4B C5B 1.39
C4B C8B 1.559(16)
C5B C6B 1.39
C5B H5B 0.95
C6B H6B 0.95
C7B H7D 0.98
C7B H7E 0.98
C7B H7F 0.98
C8B C9B 1.48(3)
C8B C10B 1.529(19)
C8B H8B 1
C9B H9D 0.98
C9B H9E 0.98
C9B H9F 0.98
C10B H10D 0.98
C10B H10E 0.98
C10B H10F 0.98
C1C C2C 1.39
C1C C6C 1.39
C1C C7C 1.501(14)
C2C C3C 1.39
C2C H2C 0.95
C3C C4C 1.39
C3C H3C 0.95
C4C C5C 1.39
C4C C8C 1.548(13)
C5C C6C 1.39
C5C H5C 0.95
C6C H6C 0.95
C7C H7G 0.98
C7C H7H 0.98
C7C H7I 0.98
C8C C10C 1.479(18)
C8C C9C 1.542(13)
C8C H8C 1
C9C H9G 0.98
C9C H9H 0.98
C9C H9I 0.98
C10C H10G 0.98
C10C H10H 0.98
C10C H10I 0.98

loop_
_geom_torsion_atom_site_label_1
_geom_torsion_atom_site_label_2
_geom_torsion_atom_site_label_3
_geom_torsion_atom_site_label_4
_geom_torsion
C2C Ru2C Cl1 Ru2B -20(6)
C1C Ru2C Cl1 Ru2B -9(5)
C3C Ru2C Cl1 Ru2B -51(6)
C6C Ru2C Cl1 Ru2B -126(6)
C4C Ru2C Cl1 Ru2B -88(6)
C5C Ru2C Cl1 Ru2B -117(6)
Cl3 Ru2C Cl1 Ru2B 151(6)
Cl2 Ru2C Cl1 Ru2B 71(6)
C2C Ru2C Cl1 Ru2 -66.1(19)
C1C Ru2C Cl1 Ru2 -54.9(19)
C3C Ru2C Cl1 Ru2 -96(2)
C6C Ru2C Cl1 Ru2 -172(3)
C4C Ru2C Cl1 Ru2 -134(2)
C5C Ru2C Cl1 Ru2 -163(2)
Cl3 Ru2C Cl1 Ru2 105(2)
Cl2 Ru2C Cl1 Ru2 25.5(19)
C2C Ru2C Cl1 Ru1 -132.3(4)
C1C Ru2C Cl1 Ru1 -121.0(10)
C3C Ru2C Cl1 Ru1 -162.5(3)
C6C Ru2C Cl1 Ru1 122.0(11)
C4C Ru2C Cl1 Ru1 160.0(3)
C5C Ru2C Cl1 Ru1 131.1(4)
Cl3 Ru2C Cl1 Ru1 39.35(12)
Cl2 Ru2C Cl1 Ru1 -40.62(10)
C2B Ru2B Cl1 Ru2C 59(6)
C1B Ru2B Cl1 Ru2C 82(6)
C6B Ru2B Cl1 Ru2C 119(6)
C4B Ru2B Cl1 Ru2C 174(6)
C5B Ru2B Cl1 Ru2C 154(6)
Cl3 Ru2B Cl1 Ru2C -28(6)
Cl2 Ru2B Cl1 Ru2C -107(6)
C2B Ru2B Cl1 Ru2 174(3)
C1B Ru2B Cl1 Ru2 -163(3)
C6B Ru2B Cl1 Ru2 -126(3)
C4B Ru2B Cl1 Ru2 -70(3)
C5B Ru2B Cl1 Ru2 -91(3)
Cl3 Ru2B Cl1 Ru2 88(3)
Cl2 Ru2B Cl1 Ru2 9(3)
C2B Ru2B Cl1 Ru1 126.4(7)
C1B Ru2B Cl1 Ru1 149.9(5)
C6B Ru2B Cl1 Ru1 -173.4(4)
C4B Ru2B Cl1 Ru1 -117.8(6)
C5B Ru2B Cl1 Ru1 -138.6(4)
Cl3 Ru2B Cl1 Ru1 40.14(11)
Cl2 Ru2B Cl1 Ru1 -38.93(12)
C4 Ru2 Cl1 Ru2C 51.9(19)
C3 Ru2 Cl1 Ru2C 90(2)
C5 Ru2 Cl1 Ru2C 19.9(18)
C2 Ru2 Cl1 Ru2C 120(2)
C6 Ru2 Cl1 Ru2C 2.1(15)
C1 Ru2 Cl1 Ru2C 132(3)
Cl2 Ru2 Cl1 Ru2C -152(2)
Cl3 Ru2 Cl1 Ru2C -69(2)
C4 Ru2 Cl1 Ru2B 33(3)
C3 Ru2 Cl1 Ru2B 71(3)
C5 Ru2 Cl1 Ru2B 1(3)
C2 Ru2 Cl1 Ru2B 101(3)
C6 Ru2 Cl1 Ru2B -17(2)
C1 Ru2 Cl1 Ru2B 113(3)
Cl2 Ru2 Cl1 Ru2B -171(3)
Cl3 Ru2 Cl1 Ru2B -88(3)
C4 Ru2 Cl1 Ru1 164.8(3)
C3 Ru2 Cl1 Ru1 -157.3(3)
C5 Ru2 Cl1 Ru1 132.8(4)
C2 Ru2 Cl1 Ru1 -127.4(3)
C6 Ru2 Cl1 Ru1 115.0(9)
C1 Ru2 Cl1 Ru1 -115.1(11)
Cl2 Ru2 Cl1 Ru1 -38.73(12)
Cl3 Ru2 Cl1 Ru1 44.30(8)
Cl5 Ru1 Cl1 Ru2C 136.38(15)
Cl4 Ru1 Cl1 Ru2C -127.74(15)
Cl2 Ru1 Cl1 Ru2C 44.32(15)
Cl3 Ru1 Cl1 Ru2C -38.96(15)
Cl5 Ru1 Cl1 Ru2B 133.91(15)
Cl4 Ru1 Cl1 Ru2B -130.21(15)
Cl2 Ru1 Cl1 Ru2B 41.84(14)
Cl3 Ru1 Cl1 Ru2B -41.44(14)
Cl5 Ru1 Cl1 Ru2 129.54(14)
Cl4 Ru1 Cl1 Ru2 -134.58(13)
Cl2 Ru1 Cl1 Ru2 37.47(13)
Cl3 Ru1 Cl1 Ru2 -45.81(13)
C4 Ru2 Cl2 Ru1 133.4(9)
C3 Ru2 Cl2 Ru1 138.9(3)
C5 Ru2 Cl2 Ru1 -120.6(9)
C2 Ru2 Cl2 Ru1 167.4(3)
C6 Ru2 Cl2 Ru1 -126.9(4)
C1 Ru2 Cl2 Ru1 -155.3(3)
Cl3 Ru2 Cl2 Ru1 -37.13(12)
Cl1 Ru2 Cl2 Ru1 41.25(12)
C4 Ru2 Cl2 Ru2C 116(3)
C3 Ru2 Cl2 Ru2C 122(2)
C5 Ru2 Cl2 Ru2C -138(3)
C2 Ru2 Cl2 Ru2C 150(2)
C6 Ru2 Cl2 Ru2C -144(2)
C1 Ru2 Cl2 Ru2C -172(2)
Cl3 Ru2 Cl2 Ru2C -54(2)
Cl1 Ru2 Cl2 Ru2C 24(2)
C4 Ru2 Cl2 Ru2B 122(10)
C3 Ru2 Cl2 Ru2B 128(10)
C5 Ru2 Cl2 Ru2B -132(10)
C2 Ru2 Cl2 Ru2B 156(10)
C6 Ru2 Cl2 Ru2B -138(10)
C1 Ru2 Cl2 Ru2B -167(10)
Cl3 Ru2 Cl2 Ru2B -48(9)
Cl1 Ru2 Cl2 Ru2B 30(9)
Cl5 Ru1 Cl2 Ru2 -129.83(17)
Cl4 Ru1 Cl2 Ru2 6.7(3)
P1 Ru1 Cl2 Ru2 137.70(17)
Cl3 Ru1 Cl2 Ru2 38.38(16)
Cl1 Ru1 Cl2 Ru2 -40.72(16)
Cl5 Ru1 Cl2 Ru2C -127.57(15)
Cl4 Ru1 Cl2 Ru2C 9.0(2)
P1 Ru1 Cl2 Ru2C 139.97(14)
Cl3 Ru1 Cl2 Ru2C 40.64(14)
Cl1 Ru1 Cl2 Ru2C -38.46(14)
Cl5 Ru1 Cl2 Ru2B -129.47(17)
Cl4 Ru1 Cl2 Ru2B 7.1(3)
P1 Ru1 Cl2 Ru2B 138.06(17)
Cl3 Ru1 Cl2 Ru2B 38.74(17)
Cl1 Ru1 Cl2 Ru2B -40.36(17)
C2C Ru2C Cl2 Ru2 -33.1(19)
C1C Ru2C Cl2 Ru2 4.5(19)
C3C Ru2C Cl2 Ru2 -61(2)
C6C Ru2C Cl2 Ru2 34.0(19)
C4C Ru2C Cl2 Ru2 -63.0(19)
C5C Ru2C Cl2 Ru2 43.1(18)
Cl1 Ru2C Cl2 Ru2 -153(2)
Cl3 Ru2C Cl2 Ru2 120(2)
C2C Ru2C Cl2 Ru1 164.3(3)
C1C Ru2C Cl2 Ru1 -158.2(3)
C3C Ru2C Cl2 Ru1 136.6(4)
C6C Ru2C Cl2 Ru1 -128.6(4)
C4C Ru2C Cl2 Ru1 134.4(9)
C5C Ru2C Cl2 Ru1 -119.5(8)
Cl1 Ru2C Cl2 Ru1 44.42(12)
Cl3 Ru2C Cl2 Ru1 -42.34(9)
C2C Ru2C Cl2 Ru2B -35(2)
C1C Ru2C Cl2 Ru2B 3(2)
C3C Ru2C Cl2 Ru2B -63(2)
C6C Ru2C Cl2 Ru2B 32(2)
C4C Ru2C Cl2 Ru2B -65(2)
C5C Ru2C Cl2 Ru2B 41(2)
Cl1 Ru2C Cl2 Ru2B -155(2)
Cl3 Ru2C Cl2 Ru2B 118(2)
C2B Ru2B Cl2 Ru2 48(9)
C3B Ru2B Cl2 Ru2 26(9)
C6B Ru2B Cl2 Ru2 -72(9)
C4B Ru2B Cl2 Ru2 -9(9)
C5B Ru2B Cl2 Ru2 -46(9)
Cl3 Ru2B Cl2 Ru2 131(9)
Cl1 Ru2B Cl2 Ru2 -149(9)
C2B Ru2B Cl2 Ru1 -120.4(7)
C3B Ru2B Cl2 Ru1 -142.8(4)
C6B Ru2B Cl2 Ru1 119.6(6)
C4B Ru2B Cl2 Ru1 -178.2(4)
C5B Ru2B Cl2 Ru1 145.2(4)
Cl3 Ru2B Cl2 Ru1 -38.24(13)
Cl1 Ru2B Cl2 Ru1 42.03(13)
C2B Ru2B Cl2 Ru2C -139(3)
C3B Ru2B Cl2 Ru2C -162(3)
C6B Ru2B Cl2 Ru2C 101(3)
C4B Ru2B Cl2 Ru2C 163(3)
C5B Ru2B Cl2 Ru2C 126(3)
Cl3 Ru2B Cl2 Ru2C -57(2)
Cl1 Ru2B Cl2 Ru2C 23(2)
C2C Ru2C Cl3 Ru1 121.9(8)
C1C Ru2C Cl3 Ru1 129.7(4)
C3C Ru2C Cl3 Ru1 -136.4(9)
C6C Ru2C Cl3 Ru1 159.0(3)
C4C Ru2C Cl3 Ru1 -137.3(4)
C5C Ru2C Cl3 Ru1 -164.1(3)
Cl1 Ru2C Cl3 Ru1 -41.97(13)
Cl2 Ru2C Cl3 Ru1 41.35(9)
C2C Ru2C Cl3 Ru2B -2(2)
C1C Ru2C Cl3 Ru2B 6(3)
C3C Ru2C Cl3 Ru2B 100(3)
C6C Ru2C Cl3 Ru2B 35(3)
C4C Ru2C Cl3 Ru2B 99(3)
C5C Ru2C Cl3 Ru2B 72(3)
Cl1 Ru2C Cl3 Ru2B -166(3)
Cl2 Ru2C Cl3 Ru2B -83(3)
C2C Ru2C Cl3 Ru2 37.5(13)
C1C Ru2C Cl3 Ru2 45.2(14)
C3C Ru2C Cl3 Ru2 139(2)
C6C Ru2C Cl3 Ru2 74.5(15)
C4C Ru2C Cl3 Ru2 138.3(17)
C5C Ru2C Cl3 Ru2 111.5(16)
Cl1 Ru2C Cl3 Ru2 -126.4(16)
Cl2 Ru2C Cl3 Ru2 -43.1(15)
Cl5 Ru1 Cl3 Ru2C 16.6(2)
Cl4 Ru1 Cl3 Ru2C 129.93(13)
P1 Ru1 Cl3 Ru2C -138.85(13)
Cl2 Ru1 Cl3 Ru2C -44.42(13)
Cl1 Ru1 Cl3 Ru2C 36.97(13)
Cl5 Ru1 Cl3 Ru2B 21.0(2)
Cl4 Ru1 Cl3 Ru2B 134.30(13)
P1 Ru1 Cl3 Ru2B -134.48(13)
Cl2 Ru1 Cl3 Ru2B -40.05(13)
Cl1 Ru1 Cl3 Ru2B 41.34(13)
Cl5 Ru1 Cl3 Ru2 25.6(2)
Cl4 Ru1 Cl3 Ru2 138.89(13)
P1 Ru1 Cl3 Ru2 -129.89(13)
Cl2 Ru1 Cl3 Ru2 -35.46(13)
Cl1 Ru1 Cl3 Ru2 45.93(13)
C2B Ru2B Cl3 Ru2C -122(3)
C1B Ru2B Cl3 Ru2C -85(3)
C3B Ru2B Cl3 Ru2C -161(3)
C6B Ru2B Cl3 Ru2C -58(2)
C4B Ru2B Cl3 Ru2C 171(3)
Cl1 Ru2B Cl3 Ru2C 13(3)
Cl2 Ru2B Cl3 Ru2C 93(3)
C2B Ru2B Cl3 Ru1 -178.1(4)
C1B Ru2B Cl3 Ru1 -140.8(4)
C3B Ru2B Cl3 Ru1 143.4(4)
C6B Ru2B Cl3 Ru1 -114.1(8)
C4B Ru2B Cl3 Ru1 115.3(6)
Cl1 Ru2B Cl3 Ru1 -42.73(12)
Cl2 Ru2B Cl3 Ru1 37.69(13)
C2B Ru2B Cl3 Ru2 131(3)
C1B Ru2B Cl3 Ru2 169(3)
C3B Ru2B Cl3 Ru2 93(3)
C6B Ru2B Cl3 Ru2 -165(4)
C4B Ru2B Cl3 Ru2 65(3)
Cl1 Ru2B Cl3 Ru2 -93(3)
Cl2 Ru2B Cl3 Ru2 -13(3)
C4 Ru2 Cl3 Ru2C -44.1(14)
C3 Ru2 Cl3 Ru2C -38.9(13)
C5 Ru2 Cl3 Ru2C -72.4(15)
C2 Ru2 Cl3 Ru2C -148(2)
C6 Ru2 Cl3 Ru2C -109.8(16)
C1 Ru2 Cl3 Ru2C -139.2(17)
Cl2 Ru2 Cl3 Ru2C 131.5(16)
Cl1 Ru2 Cl3 Ru2C 47.5(15)
C4 Ru2 Cl3 Ru1 -138.7(4)
C3 Ru2 Cl3 Ru1 -133.5(10)
C5 Ru2 Cl3 Ru1 -167.0(3)
C2 Ru2 Cl3 Ru1 116.9(7)
C6 Ru2 Cl3 Ru1 155.6(3)
C1 Ru2 Cl3 Ru1 126.2(3)
Cl2 Ru2 Cl3 Ru1 36.90(12)
Cl1 Ru2 Cl3 Ru1 -47.07(9)
C4 Ru2 Cl3 Ru2B -10(3)
C3 Ru2 Cl3 Ru2B -4(2)
C5 Ru2 Cl3 Ru2B -38(3)
C2 Ru2 Cl3 Ru2B -114(3)
C6 Ru2 Cl3 Ru2B -75(3)
C1 Ru2 Cl3 Ru2B -105(3)
Cl2 Ru2 Cl3 Ru2B 166(3)
Cl1 Ru2 Cl3 Ru2B 82(3)
Cl5 Ru1 P1 C23B -60.3(6)
Cl4 Ru1 P1 C23B -156.2(6)
Cl2 Ru1 P1 C23B 31.9(6)
Cl3 Ru1 P1 C23B 114.2(6)
Cl5 Ru1 P1 C11 -175.39(13)
Cl4 Ru1 P1 C11 88.65(13)
Cl2 Ru1 P1 C11 -83.21(13)
Cl3 Ru1 P1 C11 -0.96(13)
Cl5 Ru1 P1 C17 67.98(13)
Cl4 Ru1 P1 C17 -27.98(13)
Cl2 Ru1 P1 C17 160.16(13)
Cl3 Ru1 P1 C17 -117.58(13)
Cl5 Ru1 P1 C23 -51.2(12)
Cl4 Ru1 P1 C23 -147.1(12)
Cl2 Ru1 P1 C23 41.0(12)
Cl3 Ru1 P1 C23 123.3(12)
C23B P1 C11 C12 171.5(6)
C17 P1 C11 C12 57.0(3)
C23 P1 C11 C12 165.5(11)
Ru1 P1 C11 C12 -65.2(3)
C23B P1 C11 C16 -59.1(7)
C17 P1 C11 C16 -173.7(3)
C23 P1 C11 C16 -65.1(11)
Ru1 P1 C11 C16 64.2(3)
C16 C11 C12 C13 53.9(4)
P1 C11 C12 C13 -176.1(3)
C11 C12 C13 C14 -56.6(5)
C12 C13 C14 C15 58.4(5)
C13 C14 C15 C16 -57.3(5)
C14 C15 C16 C11 53.1(5)
C12 C11 C16 C15 -51.8(4)
P1 C11 C16 C15 179.1(3)
C23B P1 C17 C18 67.7(7)
C11 P1 C17 C18 174.2(3)
C23 P1 C17 C18 63.6(12)
Ru1 P1 C17 C18 -62.5(3)
C23B P1 C17 C22 -62.7(7)
C11 P1 C17 C22 43.8(3)
C23 P1 C17 C22 -66.8(12)
Ru1 P1 C17 C22 167.1(2)
C22 C17 C18 C19 -57.7(5)
P1 C17 C18 C19 168.0(3)
C17 C18 C19 C20 57.2(6)
C18 C19 C20 C21 -55.5(6)
C19 C20 C21 C22 56.2(5)
C20 C21 C22 C17 -58.0(5)
C18 C17 C22 C21 57.7(4)
P1 C17 C22 C21 -169.4(3)
C11 P1 C23B C28B 175.5(11)
C17 P1 C23B C28B -76.4(13)
C23 P1 C23B C28B -48(11)
Ru1 P1 C23B C28B 52.7(14)
C11 P1 C23B C24B -49.7(16)
C17 P1 C23B C24B 58.4(16)
C23 P1 C23B C24B 87(12)
Ru1 P1 C23B C24B -172.6(14)
C28B C23B C24B C25B -61(2)
P1 C23B C24B C25B 160.6(13)
C23B C24B C25B C26B 63(2)
C24B C25B C26B C27B -60.3(16)
C25B C26B C27B C28B 56.8(18)
C24B C23B C28B C27B 55.6(19)
P1 C23B C28B C27B -165.5(12)
C26B C27B C28B C23B -54.4(19)
C23B P1 C23 C28 59(10)
C11 P1 C23 C28 103(3)
C17 P1 C23 C28 -149(2)
Ru1 P1 C23 C28 -25(3)
C23B P1 C23 C24 -75(11)
C11 P1 C23 C24 -30(3)
C17 P1 C23 C24 77(3)
Ru1 P1 C23 C24 -159(2)
C28 C23 C24 C25 59(4)
P1 C23 C24 C25 -164(2)
C23 C24 C25 C26 -64(3)
C24 C25 C26 C27 66(3)
C25 C26 C27 C28 -63(3)
C24 C23 C28 C27 -53(3)
P1 C23 C28 C27 176(2)
C26 C27 C28 C23 54(3)
C4 Ru2 C1 C2 66.3(3)
C3 Ru2 C1 C2 29.19(15)
C5 Ru2 C1 C2 103.3(2)
C6 Ru2 C1 C2 132.33(15)
Cl2 Ru2 C1 C2 -91.3(3)
Cl3 Ru2 C1 C2 -173.6(4)
Cl1 Ru2 C1 C2 -16.6(11)
C4 Ru2 C1 C6 -66.1(3)
C3 Ru2 C1 C6 -103.1(2)
C5 Ru2 C1 C6 -29.07(15)
C2 Ru2 C1 C6 -132.33(15)
Cl2 Ru2 C1 C6 136.4(4)
Cl3 Ru2 C1 C6 54.1(3)
Cl1 Ru2 C1 C6 -148.9(12)
C4 Ru2 C1 C7 179.1(11)
C3 Ru2 C1 C7 142.0(11)
C5 Ru2 C1 C7 -143.9(11)
C2 Ru2 C1 C7 112.8(11)
C6 Ru2 C1 C7 -114.9(11)
Cl2 Ru2 C1 C7 21.5(11)
Cl3 Ru2 C1 C7 -60.8(11)
Cl1 Ru2 C1 C7 96.2(14)
C6 C1 C2 C3 0
C7 C1 C2 C3 -176.2(10)
Ru2 C1 C2 C3 -54.0(3)
C6 C1 C2 Ru2 54.0(3)
C7 C1 C2 Ru2 -122.2(10)
C4 Ru2 C2 C1 -102.9(3)
C3 Ru2 C2 C1 -132.18(19)
C5 Ru2 C2 C1 -65.8(3)
C6 Ru2 C2 C1 -29.00(12)
Cl2 Ru2 C2 C1 91.0(3)
Cl3 Ru2 C2 C1 13.5(7)
Cl1 Ru2 C2 C1 174.1(4)
C4 Ru2 C2 C3 29.30(14)
C5 Ru2 C2 C3 66.4(2)
C6 Ru2 C2 C3 103.2(2)
C1 Ru2 C2 C3 132.18(19)
Cl2 Ru2 C2 C3 -136.8(3)
Cl3 Ru2 C2 C3 145.7(8)
Cl1 Ru2 C2 C3 -53.8(3)
C1 C2 C3 C4 0
Ru2 C2 C3 C4 -54.3(4)
C1 C2 C3 Ru2 54.3(4)
C5 Ru2 C3 C4 29.27(12)
C2 Ru2 C3 C4 132.0(2)
C6 Ru2 C3 C4 66.2(2)
C1 Ru2 C3 C4 102.9(3)
Cl2 Ru2 C3 C4 -176.4(4)
Cl3 Ru2 C3 C4 -7.3(10)
Cl1 Ru2 C3 C4 -89.4(3)
C4 Ru2 C3 C2 -132.0(2)
C5 Ru2 C3 C2 -102.7(2)
C6 Ru2 C3 C2 -65.8(2)
C1 Ru2 C3 C2 -29.08(13)
Cl2 Ru2 C3 C2 51.6(3)
Cl3 Ru2 C3 C2 -139.3(10)
Cl1 Ru2 C3 C2 138.6(3)
C2 C3 C4 C5 0
Ru2 C3 C4 C5 -54.5(3)
C2 C3 C4 C8 -179.2(7)
Ru2 C3 C4 C8 126.3(7)
C2 C3 C4 Ru2 54.5(3)
C5 Ru2 C4 C3 -131.99(17)
C2 Ru2 C4 C3 -29.24(15)
C6 Ru2 C4 C3 -102.9(2)
C1 Ru2 C4 C3 -66.1(3)
Cl2 Ru2 C4 C3 7.9(9)
Cl3 Ru2 C4 C3 176.9(4)
Cl1 Ru2 C4 C3 96.9(3)
C3 Ru2 C4 C5 131.99(17)
C2 Ru2 C4 C5 102.8(3)
C6 Ru2 C4 C5 29.12(14)
C1 Ru2 C4 C5 65.9(3)
Cl2 Ru2 C4 C5 139.9(10)
Cl3 Ru2 C4 C5 -51.1(4)
Cl1 Ru2 C4 C5 -131.2(4)
C3 Ru2 C4 C8 -114.9(9)
C5 Ru2 C4 C8 113.2(10)
C2 Ru2 C4 C8 -144.1(9)
C6 Ru2 C4 C8 142.3(9)
C1 Ru2 C4 C8 179.1(9)
Cl2 Ru2 C4 C8 -106.9(10)
Cl3 Ru2 C4 C8 62.1(9)
Cl1 Ru2 C4 C8 -18.0(8)
C3 C4 C5 C6 0
C8 C4 C5 C6 179.2(7)
Ru2 C4 C5 C6 -54.4(3)
C3 C4 C5 Ru2 54.4(3)
C8 C4 C5 Ru2 -126.4(6)
C3 Ru2 C5 C4 -29.31(13)
C2 Ru2 C5 C4 -66.3(2)
C6 Ru2 C5 C4 -132.13(17)
C1 Ru2 C5 C4 -103.1(2)
Cl2 Ru2 C5 C4 -141.2(9)
Cl3 Ru2 C5 C4 138.2(3)
Cl1 Ru2 C5 C4 59.8(4)
C4 Ru2 C5 C6 132.13(17)
C3 Ru2 C5 C6 102.8(2)
C2 Ru2 C5 C6 65.8(2)
C1 Ru2 C5 C6 29.01(13)
Cl2 Ru2 C5 C6 -9.1(8)
Cl3 Ru2 C5 C6 -89.7(3)
Cl1 Ru2 C5 C6 -168.1(4)
C4 C5 C6 C1 0
Ru2 C5 C6 C1 -54.1(3)
C4 C5 C6 Ru2 54.1(3)
C2 C1 C6 C5 0
C7 C1 C6 C5 176.2(10)
Ru2 C1 C6 C5 53.9(3)
C2 C1 C6 Ru2 -53.9(3)
C7 C1 C6 Ru2 122.3(9)
C4 Ru2 C6 C5 -29.23(13)
C3 Ru2 C6 C5 -66.3(2)
C2 Ru2 C6 C5 -103.3(2)
C1 Ru2 C6 C5 -132.30(17)
Cl2 Ru2 C6 C5 175.8(4)
Cl3 Ru2 C6 C5 93.3(3)
Cl1 Ru2 C6 C5 25.9(9)
C4 Ru2 C6 C1 103.1(2)
C3 Ru2 C6 C1 66.0(2)
C5 Ru2 C6 C1 132.30(17)
C2 Ru2 C6 C1 29.04(12)
Cl2 Ru2 C6 C1 -51.9(4)
Cl3 Ru2 C6 C1 -134.4(3)
Cl1 Ru2 C6 C1 158.2(9)
C3 C4 C8 C10 -152.5(9)
C5 C4 C8 C10 28.3(12)
Ru2 C4 C8 C10 -61.7(13)
C3 C4 C8 C9 81.8(10)
C5 C4 C8 C9 -97.3(9)
Ru2 C4 C8 C9 172.7(7)
C3B Ru2B C1B C2B 29.8(2)
C6B Ru2B C1B C2B 132.6(2)
C4B Ru2B C1B C2B 67.6(4)
C5B Ru2B C1B C2B 104.2(3)
Cl3 Ru2B C1B C2B -72.2(5)
Cl1 Ru2B C1B C2B -153.9(5)
C2B Ru2B C1B C6B -132.6(2)
C3B Ru2B C1B C6B -102.7(3)
C4B Ru2B C1B C6B -65.0(4)
C5B Ru2B C1B C6B -28.35(19)
Cl3 Ru2B C1B C6B 155.2(5)
Cl1 Ru2B C1B C6B 73.5(4)
C2B Ru2B C1B C7B 107.4(16)
C3B Ru2B C1B C7B 137.2(15)
C6B Ru2B C1B C7B -120.0(16)
C4B Ru2B C1B C7B 175.0(15)
C5B Ru2B C1B C7B -148.4(15)
Cl3 Ru2B C1B C7B 35.1(15)
Cl1 Ru2B C1B C7B -46.5(14)
C6B C1B C2B C3B 0
C7B C1B C2B C3B -178.4(14)
Ru2B C1B C2B C3B -54.3(4)
C6B C1B C2B Ru2B 54.3(4)
C7B C1B C2B Ru2B -124.1(13)
C1B Ru2B C2B C3B 132.1(2)
C6B Ru2B C2B C3B 102.9(3)
C4B Ru2B C2B C3B 29.14(18)
C5B Ru2B C2B C3B 66.0(3)
Cl3 Ru2B C2B C3B -110.9(5)
Cl1 Ru2B C2B C3B 170.2(7)
Cl2 Ru2B C2B C3B -34.8(8)
C3B Ru2B C2B C1B -132.1(2)
C6B Ru2B C2B C1B -29.18(18)
C4B Ru2B C2B C1B -103.0(3)
C5B Ru2B C2B C1B -66.1(3)
Cl3 Ru2B C2B C1B 117.0(5)
Cl1 Ru2B C2B C1B 38.0(6)
Cl2 Ru2B C2B C1B -166.9(9)
C1B C2B C3B C4B 0
Ru2B C2B C3B C4B -54.2(4)
C1B C2B C3B Ru2B 54.2(4)
C2B Ru2B C3B C4B 132.6(3)
C1B Ru2B C3B C4B 102.8(3)
C6B Ru2B C3B C4B 64.9(4)
C5B Ru2B C3B C4B 28.32(19)
Cl3 Ru2B C3B C4B -150.0(5)
Cl2 Ru2B C3B C4B -68.1(5)
C1B Ru2B C3B C2B -29.9(2)
C6B Ru2B C3B C2B -67.7(4)
C4B Ru2B C3B C2B -132.6(3)
C5B Ru2B C3B C2B -104.3(4)
Cl3 Ru2B C3B C2B 77.3(5)
Cl2 Ru2B C3B C2B 159.3(6)
C2B C3B C4B C5B 0
Ru2B C3B C4B C5B -52.6(4)
C2B C3B C4B C8B -179.7(12)
Ru2B C3B C4B C8B 127.7(11)
C2B C3B C4B Ru2B 52.6(4)
C2B Ru2B C4B C3B -29.7(2)
C1B Ru2B C4B C3B -68.2(4)
C6B Ru2B C4B C3B -105.5(4)
C5B Ru2B C4B C3B -133.7(3)
Cl3 Ru2B C4B C3B 46.2(7)
Cl1 Ru2B C4B C3B -167.7(7)
Cl2 Ru2B C4B C3B 118.4(5)
C2B Ru2B C4B C5B 104.0(4)
C1B Ru2B C4B C5B 65.4(4)
C3B Ru2B C4B C5B 133.7(3)
C6B Ru2B C4B C5B 28.2(2)
Cl3 Ru2B C4B C5B 179.9(7)
Cl1 Ru2B C4B C5B -34.0(7)
Cl2 Ru2B C4B C5B -107.9(5)
C2B Ru2B C4B C8B -143.9(15)
C1B Ru2B C4B C8B 177.6(14)
C3B Ru2B C4B C8B -114.2(15)
C6B Ru2B C4B C8B 140.3(15)
C5B Ru2B C4B C8B 112.1(15)
Cl3 Ru2B C4B C8B -68.0(15)
Cl1 Ru2B C4B C8B 78.1(14)
Cl2 Ru2B C4B C8B 4.2(13)
C3B C4B C5B C6B 0
C8B C4B C5B C6B 179.7(11)
Ru2B C4B C5B C6B -51.1(5)
C3B C4B C5B Ru2B 51.1(5)
C8B C4B C5B Ru2B -129.2(10)
C2B Ru2B C5B C4B -67.0(4)
C1B Ru2B C5B C4B -105.3(4)
C3B Ru2B C5B C4B -28.8(2)
C6B Ru2B C5B C4B -134.2(3)
Cl1 Ru2B C5B C4B 157.6(5)
Cl2 Ru2B C5B C4B 76.7(5)
C2B Ru2B C5B C6B 67.1(4)
C1B Ru2B C5B C6B 28.85(19)
C3B Ru2B C5B C6B 105.4(4)
C4B Ru2B C5B C6B 134.2(3)
Cl1 Ru2B C5B C6B -68.2(4)
Cl2 Ru2B C5B C6B -149.1(5)
C4B C5B C6B C1B 0
Ru2B C5B C6B C1B -51.2(4)
C4B C5B C6B Ru2B 51.2(4)
C2B C1B C6B C5B 0
C7B C1B C6B C5B 178.2(15)
Ru2B C1B C6B C5B 52.7(4)
C2B C1B C6B Ru2B -52.7(4)
C7B C1B C6B Ru2B 125.5(14)
C2B Ru2B C6B C5B -103.9(3)
C1B Ru2B C6B C5B -133.6(2)
C3B Ru2B C6B C5B -65.4(4)
C4B Ru2B C6B C5B -28.1(2)
Cl3 Ru2B C6B C5B -175.7(9)
Cl1 Ru2B C6B C5B 116.3(5)
Cl2 Ru2B C6B C5B 43.4(6)
C2B Ru2B C6B C1B 29.7(2)
C3B Ru2B C6B C1B 68.2(4)
C4B Ru2B C6B C1B 105.5(4)
C5B Ru2B C6B C1B 133.6(2)
Cl3 Ru2B C6B C1B -42.1(8)
Cl1 Ru2B C6B C1B -110.1(4)
Cl2 Ru2B C6B C1B 177.0(6)
C3B C4B C8B C9B -30.1(17)
C5B C4B C8B C9B 150.2(13)
Ru2B C4B C8B C9B 59.3(19)
C3B C4B C8B C10B 94.6(13)
C5B C4B C8B C10B -85.0(13)
Ru2B C4B C8B C10B -176.0(11)
C3C Ru2C C1C C2C 29.46(16)
C6C Ru2C C1C C2C 131.86(19)
C4C Ru2C C1C C2C 66.4(3)
C5C Ru2C C1C C2C 102.9(3)
Cl1 Ru2C C1C C2C -16.1(10)
Cl3 Ru2C C1C C2C -174.2(4)
Cl2 Ru2C C1C C2C -94.4(4)
C2C Ru2C C1C C6C -131.86(19)
C3C Ru2C C1C C6C -102.4(2)
C4C Ru2C C1C C6C -65.5(3)
C5C Ru2C C1C C6C -28.94(16)
Cl1 Ru2C C1C C6C -147.9(11)
Cl3 Ru2C C1C C6C 53.9(4)
Cl2 Ru2C C1C C6C 133.7(4)
C2C Ru2C C1C C7C 112.1(12)
C3C Ru2C C1C C7C 141.5(12)
C6C Ru2C C1C C7C -116.1(13)
C4C Ru2C C1C C7C 178.5(12)
C5C Ru2C C1C C7C -145.0(12)
Cl1 Ru2C C1C C7C 96.0(14)
Cl3 Ru2C C1C C7C -62.1(12)
Cl2 Ru2C C1C C7C 17.7(11)
C6C C1C C2C C3C 0
C7C C1C C2C C3C -175.9(12)
Ru2C C1C C2C C3C -54.9(3)
C6C C1C C2C Ru2C 54.9(3)
C7C C1C C2C Ru2C -121.0(12)
C1C Ru2C C2C C3C 131.7(2)
C6C Ru2C C2C C3C 102.5(2)
C4C Ru2C C2C C3C 29.19(16)
C5C Ru2C C2C C3C 65.8(3)
Cl1 Ru2C C2C C3C -55.5(4)
Cl3 Ru2C C2C C3C 143.3(9)
Cl2 Ru2C C2C C3C -139.9(4)
C3C Ru2C C2C C1C -131.7(2)
C6C Ru2C C2C C1C -29.25(15)
C4C Ru2C C2C C1C -102.5(3)
C5C Ru2C C2C C1C -65.9(3)
Cl1 Ru2C C2C C1C 172.8(5)
Cl3 Ru2C C2C C1C 11.5(9)
Cl2 Ru2C C2C C1C 88.4(4)
C1C C2C C3C C4C 0
Ru2C C2C C3C C4C -54.9(4)
C1C C2C C3C Ru2C 54.9(4)
C1C Ru2C C3C C2C -29.48(13)
C6C Ru2C C3C C2C -66.5(2)
C4C Ru2C C3C C2C -131.9(2)
C5C Ru2C C3C C2C -103.0(3)
Cl1 Ru2C C3C C2C 134.3(4)
Cl3 Ru2C C3C C2C -133.3(10)
Cl2 Ru2C C3C C2C 49.4(4)
C2C Ru2C C3C C4C 131.9(2)
C1C Ru2C C3C C4C 102.4(3)
C6C Ru2C C3C C4C 65.5(3)
C5C Ru2C C3C C4C 28.90(13)
Cl1 Ru2C C3C C4C -93.8(4)
Cl3 Ru2C C3C C4C -1.4(10)
Cl2 Ru2C C3C C4C -178.7(4)
C2C C3C C4C C5C 0
Ru2C C3C C4C C5C -54.2(4)
C2C C3C C4C C8C -177.1(10)
Ru2C C3C C4C C8C 128.7(9)
C2C C3C C4C Ru2C 54.2(4)
C2C Ru2C C4C C3C -29.40(17)
C1C Ru2C C4C C3C -66.6(3)
C6C Ru2C C4C C3C -103.4(2)
C5C Ru2C C4C C3C -132.31(19)
Cl1 Ru2C C4C C3C 90.5(4)
Cl3 Ru2C C4C C3C 179.4(4)
Cl2 Ru2C C4C C3C 3.2(10)
C2C Ru2C C4C C5C 102.9(3)
C1C Ru2C C4C C5C 65.7(3)
C3C Ru2C C4C C5C 132.31(19)
C6C Ru2C C4C C5C 28.87(16)
Cl1 Ru2C C4C C5C -137.2(4)
Cl3 Ru2C C4C C5C -48.3(5)
Cl2 Ru2C C4C C5C 135.5(10)
C2C Ru2C C4C C8C -141.0(11)
C1C Ru2C C4C C8C -178.2(11)
C3C Ru2C C4C C8C -111.6(11)
C6C Ru2C C4C C8C 145.0(11)
C5C Ru2C C4C C8C 116.1(11)
Cl1 Ru2C C4C C8C -21.0(10)
Cl3 Ru2C C4C C8C 67.8(11)
Cl2 Ru2C C4C C8C -108.4(12)
C3C C4C C5C C6C 0
C8C C4C C5C C6C 177.0(10)
Ru2C C4C C5C C6C -53.7(3)
C3C C4C C5C Ru2C 53.7(3)
C8C C4C C5C Ru2C -129.4(9)
C2C Ru2C C5C C6C 66.3(3)
C1C Ru2C C5C C6C 29.14(17)
C3C Ru2C C5C C6C 103.4(2)
C4C Ru2C C5C C6C 132.47(18)
Cl1 Ru2C C5C C6C -174.6(5)
Cl3 Ru2C C5C C6C -87.4(4)
Cl2 Ru2C C5C C6C -13.5(7)
C2C Ru2C C5C C4C -66.2(3)
C1C Ru2C C5C C4C -103.3(3)
C3C Ru2C C5C C4C -29.08(16)
C6C Ru2C C5C C4C -132.47(18)
Cl1 Ru2C C5C C4C 53.0(5)
Cl3 Ru2C C5C C4C 140.1(4)
Cl2 Ru2C C5C C4C -146.0(8)
C4C C5C C6C C1C 0
Ru2C C5C C6C C1C -53.7(4)
C4C C5C C6C Ru2C 53.7(4)
C2C C1C C6C C5C 0
C7C C1C C6C C5C 175.8(12)
Ru2C C1C C6C C5C 54.4(4)
C2C C1C C6C Ru2C -54.4(4)
C7C C1C C6C Ru2C 121.4(11)
C2C Ru2C C6C C5C -102.8(3)
C1C Ru2C C6C C5C -132.2(2)
C3C Ru2C C6C C5C -65.6(2)
C4C Ru2C C6C C5C -28.85(13)
Cl1 Ru2C C6C C5C 12.8(11)
Cl3 Ru2C C6C C5C 94.4(3)
Cl2 Ru2C C6C C5C 173.4(4)
C2C Ru2C C6C C1C 29.43(13)
C3C Ru2C C6C C1C 66.6(2)
C4C Ru2C C6C C1C 103.4(3)
C5C Ru2C C6C C1C 132.2(2)
Cl1 Ru2C C6C C1C 145.1(12)
Cl3 Ru2C C6C C1C -133.4(4)
Cl2 Ru2C C6C C1C -54.4(4)
C3C C4C C8C C10C -27.2(14)
C5C C4C C8C C10C 155.8(10)
Ru2C C4C C8C C10C 62.2(15)
C3C C4C C8C C9C 99.6(11)
C5C C4C C8C C9C -77.4(13)
Ru2C C4C C8C C9C -171.0(9)
